data_4123654
loop_
_publ_author_name
'Rao, Weidong'
'Susanti, Dewi'
'Ayers, Benjamin James'
'Chan, Philip Wai Hong'

_publ_section_title
;
 Ligand-controlled product selectivity in gold-catalyzed double
 cycloisomerization of 1,11-dien-3,9-diyne benzoates.
;
_journal_issue 19
_journal_name_full 'Journal of the American Chemical Society'
_journal_page_first 6350
_journal_page_last 6355
_journal_paper_doi 10.1021/jacs.5b02377
_journal_volume 137
_journal_year 2015
_chemical_formula_sum 'C36 H55 N O3 S'
_chemical_formula_weight 581.87
_space_group_crystal_system monoclinic
_space_group_IT_number 14
_space_group_name_Hall '-P 2ybc'
_space_group_name_H-M_alt 'P 1 21/c 1'
_symmetry_space_group_name_Hall '-P 2ybc'
_symmetry_space_group_name_H-M 'P 1 21/c 1'
_atom_sites_solution_hydrogens geom
_cell_angle_alpha 90
_cell_angle_beta 96.3367(14)
_cell_angle_gamma 90
_cell_formula_units_Z 4
_cell_length_a 34.7235(17)
_cell_length_b 10.4104(5)
_cell_length_c 9.2568(4)
_cell_measurement_reflns_used 9988
_cell_measurement_temperature 103.(2)
_cell_measurement_theta_max 30.3139
_cell_measurement_theta_min 2.2848
_cell_volume 3325.8(3)
_computing_cell_refinement 'SAINT V8.34A (Bruker AXS Inc., 2013)'
_computing_data_collection 'APEX2 (Bruker AXS Inc., 2013)'
_computing_data_reduction 'SAINT V8.34A (Bruker AXS Inc., 2013)'
_computing_molecular_graphics 'XP (Bruker AXS Inc., 2013)'
_computing_publication_material 'APEX2 (Bruker AXS Inc., 2013)'
_computing_structure_refinement 'SHELXL-2013 (Sheldrick, 2013)'
_diffrn_ambient_temperature 103.(2)
_diffrn_detector_area_resol_mean 8.3333
_diffrn_measured_fraction_theta_full 0.979
_diffrn_measured_fraction_theta_max 0.979
_diffrn_measurement_device_type 'CCD area detector'
_diffrn_measurement_method 'phi and omega scans'
_diffrn_radiation_monochromator graphite
_diffrn_radiation_type MoK\a
_diffrn_radiation_wavelength 0.71073
_diffrn_reflns_av_R_equivalents 0.0488
_diffrn_reflns_av_unetI/netI 0.0461
_diffrn_reflns_limit_h_max 49
_diffrn_reflns_limit_h_min -49
_diffrn_reflns_limit_k_max 14
_diffrn_reflns_limit_k_min -14
_diffrn_reflns_limit_l_max 7
_diffrn_reflns_limit_l_min -13
_diffrn_reflns_number 43330
_diffrn_reflns_theta_full 30.65
_diffrn_reflns_theta_max 30.65
_diffrn_reflns_theta_min 2.36
_diffrn_source 'fine-focus sealed tube'
_exptl_absorpt_coefficient_mu 0.132
_exptl_absorpt_correction_T_max 0.96
_exptl_absorpt_correction_T_min 0.86
_exptl_absorpt_correction_type multi-scan
_exptl_absorpt_process_details 'SADABS V2012/1 (Bruker AXS Inc.)'
_exptl_crystal_colour 'light yellow'
_exptl_crystal_density_diffrn 1.162
_exptl_crystal_density_method 'not measured'
_exptl_crystal_description block
_exptl_crystal_F_000 1272
_exptl_crystal_size_max 0.420
_exptl_crystal_size_mid 0.400
_exptl_crystal_size_min 0.340
_refine_diff_density_max 0.764
_refine_diff_density_min -0.302
_refine_ls_extinction_method none
_refine_ls_goodness_of_fit_ref 1.013
_refine_ls_hydrogen_treatment constr
_refine_ls_matrix_type full
_refine_ls_number_parameters 373
_refine_ls_number_reflns 10032
_refine_ls_number_restraints 0
_refine_ls_restrained_S_all 1.013
_refine_ls_R_factor_all 0.0677
_refine_ls_R_factor_gt 0.0514
_refine_ls_shift/su_max 0.001
_refine_ls_shift/su_mean 0.000
_refine_ls_structure_factor_coef Fsqd
_refine_ls_weighting_details 'w=1/[\s^2^(Fo^2^)+(0.0650P)^2^+1.4101P] where P=(Fo^2^+2Fc^2^)/3'
_refine_ls_weighting_scheme calc
_refine_ls_wR_factor_gt 0.1296
_refine_ls_wR_factor_ref 0.1389
_reflns_number_gt 7888
_reflns_number_total 10032
_reflns_threshold_expression 'I > 2\s(I)'
_cod_data_source_file ja5b02377_si_002.cif
_cod_data_source_block I
_cod_depositor_comments 'Adding full bibliography for 4123654.cif.'
_cod_database_code 4123654

loop_
_space_group_symop_operation_xyz
'x, y, z'
'-x, y+1/2, -z+1/2'
'-x, -y, -z'
'x, -y-1/2, z-1/2'

loop_
_atom_site_type_symbol
_atom_site_label
_atom_site_fract_x
_atom_site_fract_y
_atom_site_fract_z
_atom_site_U_iso_or_equiv
_atom_site_adp_type
_atom_site_calc_flag
_atom_site_refinement_flags_adp
_atom_site_refinement_flags_posn
_atom_site_occupancy
C C1 0.29055(4) 0.28491(13) 0.58929(15) 0.0186(3) Uani d . . 1
C C2 0.30392(4) 0.42670(12) 0.59907(14) 0.0174(2) Uani d . . 1
C C3 0.28066(4) 0.48565(13) 0.46571(15) 0.0184(3) Uani d . . 1
H H3A 0.2929 0.4682 0.3761 0.022 Uiso calc U R 1
H H3B 0.2776 0.5796 0.4769 0.022 Uiso calc U R 1
C C4 0.24157(4) 0.41562(12) 0.46401(14) 0.0156(2) Uani d . . 1
C C5 0.21468(4) 0.44141(13) 0.32479(15) 0.0207(3) Uani d . . 1
H H5A 0.2274 0.4128 0.2398 0.025 Uiso calc U R 1
H H5B 0.2098 0.5349 0.315 0.025 Uiso calc U R 1
C C6 0.17602(4) 0.37097(14) 0.32605(16) 0.0237(3) Uani d . . 1
H H6A 0.1576 0.401 0.2436 0.028 Uiso calc U R 1
H H6B 0.1801 0.2776 0.314 0.028 Uiso calc U R 1
C C7 0.15915(4) 0.39493(13) 0.46637(16) 0.0203(3) Uani d . . 1
H H7 0.1322 0.3806 0.4691 0.024 Uiso calc U R 1
C C8 0.18024(4) 0.43548(12) 0.58792(15) 0.0173(3) Uani d . . 1
H H8 0.1673 0.4549 0.6704 0.021 Uiso calc U R 1
C C9 0.22221(4) 0.45103(11) 0.59892(14) 0.0149(2) Uani d . . 1
C C10 0.24395(4) 0.48402(11) 0.72351(14) 0.0151(2) Uani d . . 1
C C11 0.28775(4) 0.48425(12) 0.73378(14) 0.0172(2) Uani d . . 1
H H11A 0.2981 0.4347 0.8208 0.021 Uiso calc U R 1
H H11B 0.2971 0.5737 0.7472 0.021 Uiso calc U R 1
C C12 0.25462(4) 0.27569(12) 0.48121(14) 0.0180(3) Uani d . . 1
H H12A 0.2345 0.2221 0.5195 0.022 Uiso calc U R 1
H H12B 0.2607 0.2395 0.3875 0.022 Uiso calc U R 1
C C13 0.34798(4) 0.43957(14) 0.60832(16) 0.0219(3) Uani d . . 1
H H13A 0.3594 0.4051 0.7032 0.026 Uiso calc U R 1
H H13B 0.3546 0.532 0.6058 0.026 Uiso calc U R 1
C C14 0.36657(4) 0.37085(15) 0.48751(17) 0.0245(3) Uani d . . 1
H H14A 0.3658 0.277 0.5044 0.029 Uiso calc U R 1
H H14B 0.3512 0.3889 0.3932 0.029 Uiso calc U R 1
C C15 0.40832(4) 0.41137(15) 0.47855(17) 0.0243(3) Uani d . . 1
H H15A 0.424 0.389 0.5711 0.029 Uiso calc U R 1
H H15B 0.4092 0.5059 0.4673 0.029 Uiso calc U R 1
C C16 0.42653(4) 0.34899(15) 0.35347(17) 0.0241(3) Uani d . . 1
H H16A 0.428 0.255 0.3696 0.029 Uiso calc U R 1
H H16B 0.4096 0.3644 0.2619 0.029 Uiso calc U R 1
C C17 0.46694(4) 0.39968(15) 0.33699(17) 0.0246(3) Uani d . . 1
H H17A 0.484 0.3815 0.4276 0.03 Uiso calc U R 1
H H17B 0.4655 0.4941 0.3249 0.03 Uiso calc U R 1
C C18 0.48531(4) 0.34251(15) 0.20934(17) 0.0243(3) Uani d . . 1
H H18A 0.4876 0.2483 0.2225 0.029 Uiso calc U R 1
H H18B 0.4681 0.3587 0.1187 0.029 Uiso calc U R 1
C C19 0.52520(4) 0.39768(15) 0.19349(17) 0.0251(3) Uani d . . 1
H H19A 0.5424 0.3805 0.284 0.03 Uiso calc U R 1
H H19B 0.5229 0.492 0.1823 0.03 Uiso calc U R 1
C C20 0.54413(4) 0.34392(15) 0.06547(17) 0.0238(3) Uani d . . 1
H H20A 0.5463 0.2495 0.0757 0.029 Uiso calc U R 1
H H20B 0.5273 0.3624 -0.0255 0.029 Uiso calc U R 1
C C21 0.58424(4) 0.39967(15) 0.05386(18) 0.0264(3) Uani d . . 1
H H21A 0.5819 0.4941 0.0433 0.032 Uiso calc U R 1
H H21B 0.6008 0.3821 0.1457 0.032 Uiso calc U R 1
C C22 0.60417(4) 0.34747(14) -0.07158(17) 0.0250(3) Uani d . . 1
H H22A 0.5885 0.3698 -0.164 0.03 Uiso calc U R 1
H H22B 0.6052 0.2526 -0.0645 0.03 Uiso calc U R 1
C C23 0.64495(5) 0.39861(18) -0.07526(19) 0.0332(4) Uani d . . 1
H H23A 0.6438 0.4932 -0.0855 0.04 Uiso calc U R 1
H H23B 0.6604 0.3788 0.0185 0.04 Uiso calc U R 1
C C24 0.66550(6) 0.34345(18) -0.1976(3) 0.0477(5) Uani d . . 1
H H24A 0.6646 0.2494 -0.1939 0.072 Uiso calc U R 1
H H24B 0.6925 0.3721 -0.1868 0.072 Uiso calc U R 1
H H24C 0.6526 0.3732 -0.2911 0.072 Uiso calc U R 1
C C25 0.22657(4) 0.52266(12) 0.86023(14) 0.0172(2) Uani d . . 1
H H25A 0.2467 0.5149 0.9443 0.021 Uiso calc U R 1
H H25B 0.2054 0.4621 0.8758 0.021 Uiso calc U R 1
C C26 0.21043(4) 0.65992(11) 0.85552(13) 0.0153(2) Uani d . . 1
H H26A 0.2312 0.7205 0.8363 0.018 Uiso calc U R 1
H H26B 0.1895 0.667 0.7743 0.018 Uiso calc U R 1
C C27 0.19459(4) 0.69816(12) 0.99712(14) 0.0163(2) Uani d . . 1
H H27A 0.2146 0.6798 1.0793 0.02 Uiso calc U R 1
H H27B 0.1898 0.7919 0.9957 0.02 Uiso calc U R 1
C C28 0.15723(4) 0.62928(12) 1.02382(14) 0.0170(2) Uani d . . 1
H H28A 0.1611 0.5354 1.0171 0.02 Uiso calc U R 1
H H28B 0.151 0.6489 1.1233 0.02 Uiso calc U R 1
C C29 0.10799(5) 0.79434(14) 0.94859(19) 0.0296(3) Uani d . . 1
H H29A 0.0976 0.7916 1.0427 0.044 Uiso calc U R 1
H H29B 0.0872 0.8158 0.8721 0.044 Uiso calc U R 1
H H29C 0.1284 0.8597 0.9514 0.044 Uiso calc U R 1
C C30 0.07251(4) 0.50164(13) 1.02205(15) 0.0184(3) Uani d . . 1
C C31 0.04374(4) 0.57306(14) 1.07871(16) 0.0220(3) Uani d . . 1
H H31 0.0344 0.6502 1.0325 0.026 Uiso calc U R 1
C C32 0.02895(4) 0.53030(14) 1.20320(16) 0.0230(3) Uani d . . 1
H H32 0.0094 0.579 1.242 0.028 Uiso calc U R 1
C C33 0.04219(4) 0.41719(14) 1.27271(15) 0.0208(3) Uani d . . 1
C C34 0.02645(5) 0.37252(17) 1.40955(18) 0.0311(3) Uani d . . 1
H H34A 0.0314 0.2804 1.4229 0.047 Uiso calc U R 1
H H34B -0.0015 0.3884 1.4016 0.047 Uiso calc U R 1
H H34C 0.0392 0.4198 1.493 0.047 Uiso calc U R 1
C C35 0.07063(4) 0.34645(13) 1.21309(16) 0.0222(3) Uani d . . 1
H H35 0.0797 0.2685 1.2582 0.027 Uiso calc U R 1
C C36 0.08590(4) 0.38807(13) 1.08895(16) 0.0211(3) Uani d . . 1
H H36 0.1054 0.3392 1.0498 0.025 Uiso calc U R 1
N N1 0.12431(3) 0.66810(11) 0.91791(13) 0.0186(2) Uani d . . 1
O O1 0.30582(3) 0.19654(10) 0.65918(12) 0.0270(2) Uani d . . 1
O O2 0.11437(3) 0.44940(11) 0.81648(13) 0.0325(3) Uani d . . 1
O O3 0.06298(3) 0.61424(13) 0.76950(12) 0.0339(3) Uani d . . 1
S S1 0.09286(2) 0.55532(3) 0.86632(4) 0.02189(9) Uani d . . 1

loop_
_atom_site_aniso_label
_atom_site_aniso_U_11
_atom_site_aniso_U_22
_atom_site_aniso_U_33
_atom_site_aniso_U_12
_atom_site_aniso_U_13
_atom_site_aniso_U_23
C1 0.0212(6) 0.0182(6) 0.0170(6) 0.0011(5) 0.0053(5) -0.0024(5)
C2 0.0183(6) 0.0189(6) 0.0154(6) -0.0014(5) 0.0034(5) -0.0021(5)
C3 0.0217(6) 0.0178(6) 0.0166(6) -0.0003(5) 0.0060(5) 0.0003(5)
C4 0.0184(6) 0.0165(5) 0.0119(6) 0.0019(4) 0.0017(5) -0.0029(4)
C5 0.0254(7) 0.0218(6) 0.0150(6) 0.0024(5) 0.0024(5) 0.0009(5)
C6 0.0238(7) 0.0270(7) 0.0191(7) 0.0002(5) -0.0027(5) -0.0032(5)
C7 0.0199(6) 0.0167(6) 0.0242(7) 0.0001(5) 0.0016(5) 0.0008(5)
C8 0.0204(6) 0.0145(5) 0.0178(6) 0.0014(5) 0.0053(5) 0.0002(5)
C9 0.0199(6) 0.0113(5) 0.0141(6) 0.0021(4) 0.0043(5) -0.0009(4)
C10 0.0217(6) 0.0109(5) 0.0132(6) 0.0009(4) 0.0045(5) -0.0005(4)
C11 0.0218(6) 0.0165(6) 0.0133(6) -0.0022(5) 0.0021(5) -0.0025(4)
C12 0.0233(6) 0.0148(5) 0.0163(6) 0.0013(5) 0.0037(5) -0.0021(5)
C13 0.0192(6) 0.0254(7) 0.0211(7) -0.0025(5) 0.0027(5) -0.0047(5)
C14 0.0179(6) 0.0295(7) 0.0266(7) -0.0019(5) 0.0046(5) -0.0083(6)
C15 0.0173(6) 0.0289(7) 0.0267(8) -0.0006(5) 0.0020(5) -0.0044(6)
C16 0.0180(6) 0.0288(7) 0.0256(7) 0.0004(5) 0.0034(5) -0.0037(6)
C17 0.0164(6) 0.0291(7) 0.0286(8) 0.0006(5) 0.0034(6) -0.0041(6)
C18 0.0181(7) 0.0290(7) 0.0260(7) 0.0004(5) 0.0035(6) -0.0019(6)
C19 0.0190(7) 0.0279(7) 0.0287(8) -0.0005(5) 0.0040(6) -0.0031(6)
C20 0.0182(6) 0.0278(7) 0.0256(7) -0.0013(5) 0.0026(5) -0.0023(6)
C21 0.0200(7) 0.0291(7) 0.0304(8) -0.0036(6) 0.0046(6) -0.0041(6)
C22 0.0226(7) 0.0245(7) 0.0284(8) -0.0029(5) 0.0054(6) -0.0005(6)
C23 0.0244(8) 0.0417(9) 0.0343(9) -0.0058(7) 0.0075(7) 0.0022(7)
C24 0.0456(11) 0.0337(9) 0.0705(14) -0.0004(8) 0.0367(11) 0.0078(9)
C25 0.0260(7) 0.0142(5) 0.0120(6) 0.0019(5) 0.0044(5) -0.0001(4)
C26 0.0227(6) 0.0123(5) 0.0116(6) -0.0005(4) 0.0045(5) -0.0009(4)
C27 0.0212(6) 0.0136(5) 0.0145(6) -0.0018(5) 0.0042(5) -0.0037(4)
C28 0.0209(6) 0.0176(6) 0.0131(6) -0.0003(5) 0.0041(5) 0.0004(4)
C29 0.0276(8) 0.0190(7) 0.0414(9) 0.0037(6) 0.0008(7) 0.0001(6)
C30 0.0159(6) 0.0197(6) 0.0197(6) -0.0037(5) 0.0029(5) -0.0030(5)
C31 0.0224(7) 0.0209(6) 0.0233(7) 0.0034(5) 0.0044(5) 0.0036(5)
C32 0.0198(6) 0.0268(7) 0.0231(7) 0.0051(5) 0.0058(5) 0.0033(5)
C33 0.0171(6) 0.0254(7) 0.0191(6) -0.0026(5) -0.0020(5) 0.0024(5)
C34 0.0270(8) 0.0408(9) 0.0255(8) -0.0005(7) 0.0027(6) 0.0109(7)
C35 0.0206(7) 0.0180(6) 0.0267(7) -0.0002(5) -0.0029(5) 0.0019(5)
C36 0.0176(6) 0.0186(6) 0.0269(7) 0.0003(5) 0.0011(5) -0.0053(5)
N1 0.0197(5) 0.0167(5) 0.0194(6) -0.0023(4) 0.0019(4) -0.0010(4)
O1 0.0317(6) 0.0226(5) 0.0263(6) 0.0045(4) 0.0013(4) 0.0045(4)
O2 0.0342(6) 0.0300(6) 0.0365(7) -0.0119(5) 0.0189(5) -0.0180(5)
O3 0.0274(6) 0.0542(8) 0.0192(5) -0.0105(5) -0.0011(4) 0.0045(5)
S1 0.02179(17) 0.02673(18) 0.01783(17) -0.00735(13) 0.00528(13) -0.00551(13)

loop_
_atom_type_symbol
_atom_type_description
_atom_type_scat_dispersion_real
_atom_type_scat_dispersion_imag
_atom_type_scat_source
C C 0.0033 0.0016 'International Tables Vol C Tables 4.2.6.8 and 6.1.1.4'
H H 0.0000 0.0000 'International Tables Vol C Tables 4.2.6.8 and 6.1.1.4'
N N 0.0061 0.0033 'International Tables Vol C Tables 4.2.6.8 and 6.1.1.4'
O O 0.0106 0.0060 'International Tables Vol C Tables 4.2.6.8 and 6.1.1.4'
S S 0.1246 0.1234 'International Tables Vol C Tables 4.2.6.8 and 6.1.1.4'

loop_
_geom_angle_atom_site_label_1
_geom_angle_atom_site_label_2
_geom_angle_atom_site_label_3
_geom_angle
O1 C1 C12 125.77(13)
O1 C1 C2 125.59(13)
C12 C1 C2 108.61(11)
C3 C2 C13 116.53(11)
C3 C2 C11 106.86(11)
C13 C2 C11 111.82(11)
C3 C2 C1 101.98(10)
C13 C2 C1 112.26(11)
C11 C2 C1 106.50(10)
C2 C3 C4 101.83(10)
C2 C3 H3A 111.4
C4 C3 H3A 111.4
C2 C3 H3B 111.4
C4 C3 H3B 111.4
H3A C3 H3B 109.3
C9 C4 C12 107.28(10)
C9 C4 C5 111.34(11)
C12 C4 C5 113.67(11)
C9 C4 C3 110.15(10)
C12 C4 C3 101.50(10)
C5 C4 C3 112.40(11)
C4 C5 C6 111.33(11)
C4 C5 H5A 109.4
C6 C5 H5A 109.4
C4 C5 H5B 109.4
C6 C5 H5B 109.4
H5A C5 H5B 108.0
C7 C6 C5 110.65(11)
C7 C6 H6A 109.5
C5 C6 H6A 109.5
C7 C6 H6B 109.5
C5 C6 H6B 109.5
H6A C6 H6B 108.1
C8 C7 C6 123.26(13)
C8 C7 H7 118.4
C6 C7 H7 118.4
C7 C8 C9 122.83(13)
C7 C8 H8 118.6
C9 C8 H8 118.6
C10 C9 C8 123.20(12)
C10 C9 C4 120.30(12)
C8 C9 C4 116.27(11)
C9 C10 C11 121.13(11)
C9 C10 C25 122.95(12)
C11 C10 C25 115.92(11)
C10 C11 C2 113.65(11)
C10 C11 H11A 108.8
C2 C11 H11A 108.8
C10 C11 H11B 108.8
C2 C11 H11B 108.8
H11A C11 H11B 107.7
C1 C12 C4 102.81(10)
C1 C12 H12A 111.2
C4 C12 H12A 111.2
C1 C12 H12B 111.2
C4 C12 H12B 111.2
H12A C12 H12B 109.1
C2 C13 C14 114.75(11)
C2 C13 H13A 108.6
C14 C13 H13A 108.6
C2 C13 H13B 108.6
C14 C13 H13B 108.6
H13A C13 H13B 107.6
C15 C14 C13 113.08(12)
C15 C14 H14A 109.0
C13 C14 H14A 109.0
C15 C14 H14B 109.0
C13 C14 H14B 109.0
H14A C14 H14B 107.8
C14 C15 C16 113.65(12)
C14 C15 H15A 108.8
C16 C15 H15A 108.8
C14 C15 H15B 108.8
C16 C15 H15B 108.8
H15A C15 H15B 107.7
C17 C16 C15 113.12(12)
C17 C16 H16A 109.0
C15 C16 H16A 109.0
C17 C16 H16B 109.0
C15 C16 H16B 109.0
H16A C16 H16B 107.8
C16 C17 C18 114.29(12)
C16 C17 H17A 108.7
C18 C17 H17A 108.7
C16 C17 H17B 108.7
C18 C17 H17B 108.7
H17A C17 H17B 107.6
C19 C18 C17 112.99(12)
C19 C18 H18A 109.0
C17 C18 H18A 109.0
C19 C18 H18B 109.0
C17 C18 H18B 109.0
H18A C18 H18B 107.8
C18 C19 C20 114.32(12)
C18 C19 H19A 108.7
C20 C19 H19A 108.7
C18 C19 H19B 108.7
C20 C19 H19B 108.7
H19A C19 H19B 107.6
C21 C20 C19 113.03(12)
C21 C20 H20A 109.0
C19 C20 H20A 109.0
C21 C20 H20B 109.0
C19 C20 H20B 109.0
H20A C20 H20B 107.8
C22 C21 C20 114.55(12)
C22 C21 H21A 108.6
C20 C21 H21A 108.6
C22 C21 H21B 108.6
C20 C21 H21B 108.6
H21A C21 H21B 107.6
C21 C22 C23 113.42(13)
C21 C22 H22A 108.9
C23 C22 H22A 108.9
C21 C22 H22B 108.9
C23 C22 H22B 108.9
H22A C22 H22B 107.7
C24 C23 C22 113.66(15)
C24 C23 H23A 108.8
C22 C23 H23A 108.8
C24 C23 H23B 108.8
C22 C23 H23B 108.8
H23A C23 H23B 107.7
C23 C24 H24A 109.5
C23 C24 H24B 109.5
H24A C24 H24B 109.5
C23 C24 H24C 109.5
H24A C24 H24C 109.5
H24B C24 H24C 109.5
C10 C25 C26 113.67(10)
C10 C25 H25A 108.8
C26 C25 H25A 108.8
C10 C25 H25B 108.8
C26 C25 H25B 108.8
H25A C25 H25B 107.7
C27 C26 C25 112.52(10)
C27 C26 H26A 109.1
C25 C26 H26A 109.1
C27 C26 H26B 109.1
C25 C26 H26B 109.1
H26A C26 H26B 107.8
C28 C27 C26 114.15(10)
C28 C27 H27A 108.7
C26 C27 H27A 108.7
C28 C27 H27B 108.7
C26 C27 H27B 108.7
H27A C27 H27B 107.6
N1 C28 C27 111.91(10)
N1 C28 H28A 109.2
C27 C28 H28A 109.2
N1 C28 H28B 109.2
C27 C28 H28B 109.2
H28A C28 H28B 107.9
N1 C29 H29A 109.5
N1 C29 H29B 109.5
H29A C29 H29B 109.5
N1 C29 H29C 109.5
H29A C29 H29C 109.5
H29B C29 H29C 109.5
C36 C30 C31 120.29(13)
C36 C30 S1 119.24(11)
C31 C30 S1 120.46(11)
C32 C31 C30 119.24(13)
C32 C31 H31 120.4
C30 C31 H31 120.4
C31 C32 C33 121.41(13)
C31 C32 H32 119.3
C33 C32 H32 119.3
C35 C33 C32 118.37(13)
C35 C33 C34 120.54(13)
C32 C33 C34 121.09(14)
C33 C34 H34A 109.5
C33 C34 H34B 109.5
H34A C34 H34B 109.5
C33 C34 H34C 109.5
H34A C34 H34C 109.5
H34B C34 H34C 109.5
C36 C35 C33 121.02(13)
C36 C35 H35 119.5
C33 C35 H35 119.5
C35 C36 C30 119.67(13)
C35 C36 H36 120.2
C30 C36 H36 120.2
C29 N1 C28 113.73(11)
C29 N1 S1 115.97(10)
C28 N1 S1 116.06(9)
O3 S1 O2 119.63(8)
O3 S1 N1 106.80(7)
O2 S1 N1 106.87(6)
O3 S1 C30 108.60(7)
O2 S1 C30 106.78(7)
N1 S1 C30 107.63(6)

loop_
_geom_bond_atom_site_label_1
_geom_bond_atom_site_label_2
_geom_bond_distance
C1 O1 1.2125(17)
C1 C12 1.5138(19)
C1 C2 1.5470(18)
C2 C3 1.5274(19)
C2 C13 1.5288(19)
C2 C11 1.5439(18)
C3 C4 1.5394(18)
C3 H3A 0.99
C3 H3B 0.99
C4 C9 1.5273(17)
C4 C12 1.5286(18)
C4 C5 1.5293(18)
C5 C6 1.531(2)
C5 H5A 0.99
C5 H5B 0.99
C6 C7 1.503(2)
C6 H6A 0.99
C6 H6B 0.99
C7 C8 1.3410(19)
C7 H7 0.95
C8 C9 1.4587(18)
C8 H8 0.95
C9 C10 1.3512(18)
C10 C11 1.5133(18)
C10 C25 1.5153(17)
C11 H11A 0.99
C11 H11B 0.99
C12 H12A 0.99
C12 H12B 0.99
C13 C14 1.529(2)
C13 H13A 0.99
C13 H13B 0.99
C14 C15 1.521(2)
C14 H14A 0.99
C14 H14B 0.99
C15 C16 1.524(2)
C15 H15A 0.99
C15 H15B 0.99
C16 C17 1.522(2)
C16 H16A 0.99
C16 H16B 0.99
C17 C18 1.524(2)
C17 H17A 0.99
C17 H17B 0.99
C18 C19 1.522(2)
C18 H18A 0.99
C18 H18B 0.99
C19 C20 1.524(2)
C19 H19A 0.99
C19 H19B 0.99
C20 C21 1.523(2)
C20 H20A 0.99
C20 H20B 0.99
C21 C22 1.517(2)
C21 H21A 0.99
C21 H21B 0.99
C22 C23 1.517(2)
C22 H22A 0.99
C22 H22B 0.99
C23 C24 1.516(3)
C23 H23A 0.99
C23 H23B 0.99
C24 H24A 0.98
C24 H24B 0.98
C24 H24C 0.98
C25 C26 1.5338(17)
C25 H25A 0.99
C25 H25B 0.99
C26 C27 1.5292(17)
C26 H26A 0.99
C26 H26B 0.99
C27 C28 1.5259(18)
C27 H27A 0.99
C27 H27B 0.99
C28 N1 1.4778(17)
C28 H28A 0.99
C28 H28B 0.99
C29 N1 1.4712(18)
C29 H29A 0.98
C29 H29B 0.98
C29 H29C 0.98
C30 C36 1.3907(19)
C30 C31 1.3933(19)
C30 S1 1.7649(14)
C31 C32 1.386(2)
C31 H31 0.95
C32 C33 1.395(2)
C32 H32 0.95
C33 C35 1.394(2)
C33 C34 1.507(2)
C34 H34A 0.98
C34 H34B 0.98
C34 H34C 0.98
C35 C36 1.387(2)
C35 H35 0.95
C36 H36 0.95
N1 S1 1.6383(12)
O2 S1 1.4362(12)
O3 S1 1.4320(12)
